data_1543278
loop_
_publ_author_name
'Rahmouni, Samra'
'Djedouani, Amel'
'Touzani, Rachid'
'Fleutot, Solenne'
'Bendaas, Abderrahmen'

_publ_section_title
;
 (<i>E</i>)-4-Hydroxy-6-methyl-3-[1-(2-phenylhydrazinylidene)ethyl]-2<i>H</i>-pyran-2-one
;
_journal_coeditor_code SJ4030
_journal_issue 5
_journal_name_full IUCrData
_journal_page_first x160729
_journal_paper_doi 10.1107/S241431461600729X
_journal_volume 1
_journal_year 2016
_chemical_formula_iupac 'C14 H14 N2 O3'
_chemical_formula_moiety 'C14 H14 N2 O3'
_chemical_formula_sum 'C14 H14 N2 O3'
_chemical_formula_weight 258.27
_chemical_name_systematic (<i>E</i>)-4-Hydroxy-6-methyl-3-[1-(2-phenylhydrazinylidene)ethyl]-2<i>H</i>-pyran-2-one
_space_group_crystal_system monoclinic
_space_group_IT_number 15
_space_group_name_Hall '-C 2yc'
_space_group_name_H-M_alt 'C 1 2/c 1'
_symmetry_space_group_name_Hall '-C 2yc'
_symmetry_space_group_name_H-M 'C 1 2/c 1'
_atom_sites_solution_hydrogens mixed
_audit_creation_method SHELXL-2014/7
_cell_angle_alpha 90
_cell_angle_beta 92.613(4)
_cell_angle_gamma 90
_cell_formula_units_Z 24
_cell_length_a 30.1064(12)
_cell_length_b 17.5911(7)
_cell_length_c 13.7937(8)
_cell_measurement_reflns_used 13642
_cell_measurement_temperature 293(2)
_cell_measurement_theta_max 28.4812
_cell_measurement_theta_min 2.9506
_cell_volume 7297.6(6)
_computing_cell_refinement
;
CrysAlis PRO (Agilent, 2011)
;
_computing_data_collection
;
CrysAlis PRO (Agilent, 2011)
;
_computing_data_reduction
;
CrysAlis PRO (Agilent, 2011)
;
_computing_molecular_graphics
;
Mercury (Macrae <i>et al.</i>,  2008)
;
_computing_publication_material
;
SHELXL97 (Sheldrick, 2008) and PLATON (Spek, 2009)
;
_computing_structure_refinement
;
SHELXL97 (Sheldrick, 2008)
;
_computing_structure_solution
;
SIR97 (Altomare <i>et al.</i>,  1999)
;
_diffrn_ambient_temperature 293(2)
_diffrn_detector_area_resol_mean 8.2632
_diffrn_measured_fraction_theta_full 0.999
_diffrn_measured_fraction_theta_max 0.999
_diffrn_measurement_device_type 'Agilent Xcalibur Sapphire 1 (long nozzle)'
_diffrn_measurement_method '\w scans'
_diffrn_radiation_monochromator graphite
_diffrn_radiation_source 'fine-focus sealed tube'
_diffrn_radiation_type MoK\a
_diffrn_radiation_wavelength 0.71073
_diffrn_reflns_av_R_equivalents 0.0575
_diffrn_reflns_limit_h_max 37
_diffrn_reflns_limit_h_min -37
_diffrn_reflns_limit_k_max 21
_diffrn_reflns_limit_k_min -21
_diffrn_reflns_limit_l_max 17
_diffrn_reflns_limit_l_min -17
_diffrn_reflns_number 37468
_diffrn_reflns_theta_full 26.371
_diffrn_reflns_theta_max 26.371
_diffrn_reflns_theta_min 2.957
_exptl_absorpt_coefficient_mu 0.101
_exptl_absorpt_correction_T_max 1.00000
_exptl_absorpt_correction_T_min 0.72496
_exptl_absorpt_correction_type multi-scan
_exptl_absorpt_process_details
;
(CrysAlis PRO; Agilent, 2011)
;
_exptl_crystal_colour colourless
_exptl_crystal_density_diffrn 1.410
_exptl_crystal_description prism
_exptl_crystal_F_000 3264
_exptl_crystal_size_max 0.1
_exptl_crystal_size_mid 0.1
_exptl_crystal_size_min 0.1
_refine_diff_density_max 0.292
_refine_diff_density_min -0.210
_refine_ls_extinction_coef 0.00019(4)
_refine_ls_extinction_expression Fc^*^=kFc[1+0.001xFc^2^\l^3^/sin(2\q)]^-1/4^
_refine_ls_extinction_method
;
SHELXL2014 (Sheldrick, 2014)
;
_refine_ls_goodness_of_fit_ref 1.020
_refine_ls_hydrogen_treatment constr
_refine_ls_matrix_type full
_refine_ls_number_parameters 524
_refine_ls_number_reflns 7444
_refine_ls_number_restraints 0
_refine_ls_restrained_S_all 1.020
_refine_ls_R_factor_all 0.0867
_refine_ls_R_factor_gt 0.0482
_refine_ls_shift/su_max 0.001
_refine_ls_shift/su_mean 0.000
_refine_ls_structure_factor_coef Fsqd
_refine_ls_weighting_details 'w=1/[\s^2^(Fo^2^)+(0.0563P)^2^+1.4052P] where P=(Fo^2^+2Fc^2^)/3'
_refine_ls_weighting_scheme calc
_refine_ls_wR_factor_gt 0.1090
_refine_ls_wR_factor_ref 0.1253
_reflns_number_gt 4849
_reflns_number_total 7444
_reflns_threshold_expression 'I > 2\s(I)'
_cod_data_source_file sj4030sup1.cif
_cod_data_source_block I
_cod_database_code 1543278
_shelx_space_group_comment
;
The symmetry employed for this shelxl refinement is uniquely defined
by the following loop, which should always be used as a source of
symmetry information in preference to the above space-group names.
They are only intended as comments.
;
_shelx_estimated_absorpt_t_min 0.920
_shelx_estimated_absorpt_t_max 0.935

loop_
_space_group_symop_operation_xyz
'x, y, z'
'-x, y, -z+1/2'
'x+1/2, y+1/2, z'
'-x+1/2, y+1/2, -z+1/2'
'-x, -y, -z'
'x, -y, z-1/2'
'-x+1/2, -y+1/2, -z'
'x+1/2, -y+1/2, z-1/2'

loop_
_atom_site_type_symbol
_atom_site_label
_atom_site_fract_x
_atom_site_fract_y
_atom_site_fract_z
_atom_site_U_iso_or_equiv
_atom_site_adp_type
_atom_site_calc_flag
_atom_site_occupancy
O O1A 0.92018(4) 0.11844(8) 0.83644(11) 0.0362(4) Uani d 1
O O2A 0.96328(5) 0.01943(8) 0.82982(13) 0.0463(4) Uani d 1
O O3A 0.80749(4) -0.00288(8) 0.85760(12) 0.0404(4) Uani d 1
H H3A 0.8117 -0.0489 0.8558 0.061 Uiso calc 1
N N1A 0.85018(5) -0.12222(9) 0.84702(11) 0.0272(4) Uani d 1
N N2A 0.84735(5) -0.19903(9) 0.84125(13) 0.0335(4) Uani d 1
H H2A 0.8705 -0.2298 0.8283 0.050 Uiso d 1
C C1A 0.92495(6) 0.04004(12) 0.83610(15) 0.0306(5) Uani d 1
C C2A 0.88587(6) -0.00496(11) 0.84325(13) 0.0244(4) Uani d 1
C C3A 0.84554(6) 0.03292(11) 0.85052(15) 0.0284(4) Uani d 1
C C4A 0.84330(7) 0.11340(12) 0.84907(15) 0.0335(5) Uani d 1
H H4A 0.8160 0.1378 0.8528 0.040 Uiso calc 1
C C5A 0.88017(7) 0.15357(12) 0.84241(15) 0.0328(5) Uani d 1
C C6A 0.88806(6) -0.08819(11) 0.84065(13) 0.0254(4) Uani d 1
C C7A 0.80575(6) -0.23277(11) 0.84855(15) 0.0303(5) Uani d 1
C C8A 0.80153(7) -0.30963(12) 0.82736(16) 0.0346(5) Uani d 1
H H8A 0.8261 -0.3375 0.8096 0.042 Uiso calc 1
C C9A 0.76071(7) -0.34457(13) 0.83280(17) 0.0415(6) Uani d 1
H H9A 0.7581 -0.3962 0.8190 0.050 Uiso calc 1
C C10A 0.72387(8) -0.30471(14) 0.85816(19) 0.0490(6) Uani d 1
H H10A 0.6964 -0.3287 0.8612 0.059 Uiso calc 1
C C11A 0.72826(8) -0.22918(15) 0.8789(2) 0.0592(8) Uani d 1
H H11A 0.7034 -0.2016 0.8960 0.071 Uiso calc 1
C C12A 0.76869(7) -0.19293(13) 0.87504(19) 0.0492(7) Uani d 1
H H12A 0.7710 -0.1415 0.8903 0.059 Uiso calc 1
C C51A 0.88479(8) 0.23714(12) 0.84069(18) 0.0468(6) Uani d 1
H H51A 0.8558 0.2601 0.8393 0.070 Uiso calc 1
H H51B 0.8999 0.2520 0.7840 0.070 Uiso calc 1
H H51C 0.9016 0.2536 0.8977 0.070 Uiso calc 1
C C61A 0.93004(6) -0.13205(12) 0.82913(17) 0.0383(5) Uani d 1
H H61A 0.9371 -0.1603 0.8873 0.057 Uiso calc 1
H H61B 0.9539 -0.0975 0.8172 0.057 Uiso calc 1
H H61C 0.9261 -0.1665 0.7754 0.057 Uiso calc 1
O O1B 0.82066(4) 0.19617(7) 1.10144(11) 0.0335(3) Uani d 1
O O2B 0.89226(5) 0.21154(8) 1.08964(12) 0.0435(4) Uani d 1
O O3B 0.82796(4) -0.03206(8) 1.11672(12) 0.0388(4) Uani d 1
H H3B 0.8535 -0.0477 1.1134 0.058 Uiso calc 1
N N1B 0.90859(5) -0.02693(9) 1.10124(12) 0.0265(4) Uani d 1
N N2B 0.94645(5) -0.07052(9) 1.09691(12) 0.0306(4) Uani d 1
H H2B 0.9707 -0.0538 1.1291 0.046 Uiso d 1
C C1B 0.86300(6) 0.16466(11) 1.09636(15) 0.0280(5) Uani d 1
C C2B 0.86675(6) 0.08392(10) 1.09932(13) 0.0241(4) Uani d 1
C C3B 0.82784(6) 0.04126(11) 1.11247(14) 0.0273(4) Uani d 1
C C4B 0.78639(6) 0.07876(12) 1.12250(15) 0.0330(5) Uani d 1
H H4B 0.7610 0.0505 1.1337 0.040 Uiso calc 1
C C5B 0.78377(6) 0.15347(12) 1.11605(15) 0.0307(5) Uani d 1
C C6B 0.90956(6) 0.04645(11) 1.09164(13) 0.0246(4) Uani d 1
C C7B 0.94002(6) -0.14901(11) 1.09955(14) 0.0263(4) Uani d 1
C C8B 0.97515(7) -0.19505(12) 1.13130(16) 0.0351(5) Uani d 1
H H8B 1.0020 -0.1734 1.1527 0.042 Uiso calc 1
C C9B 0.97026(7) -0.27271(12) 1.13106(17) 0.0408(6) Uani d 1
H H9B 0.9939 -0.3033 1.1526 0.049 Uiso calc 1
C C10B 0.93070(7) -0.30586(12) 1.09932(17) 0.0401(6) Uani d 1
H H10B 0.9275 -0.3584 1.0997 0.048 Uiso calc 1
C C11B 0.89621(7) -0.26032(12) 1.06725(16) 0.0366(5) Uani d 1
H H11B 0.8696 -0.2824 1.0451 0.044 Uiso calc 1
C C12B 0.90023(6) -0.18240(11) 1.06722(15) 0.0316(5) Uani d 1
H H12B 0.8764 -0.1522 1.0457 0.038 Uiso calc 1
C C51B 0.74299(7) 0.20061(13) 1.12286(18) 0.0430(6) Uani d 1
H H51D 0.7191 0.1695 1.1440 0.064 Uiso calc 1
H H51E 0.7350 0.2218 1.0603 0.064 Uiso calc 1
H H51F 0.7486 0.2410 1.1686 0.064 Uiso calc 1
C C61B 0.95219(6) 0.08598(12) 1.07389(17) 0.0367(5) Uani d 1
H H61D 0.9677 0.0964 1.1348 0.055 Uiso calc 1
H H61E 0.9461 0.1329 1.0402 0.055 Uiso calc 1
H H61F 0.9703 0.0541 1.0352 0.055 Uiso calc 1
O O1C 1.10738(4) 0.43283(7) 1.19270(10) 0.0281(3) Uani d 1
O O2C 1.07871(4) 0.31901(8) 1.18408(11) 0.0386(4) Uani d 1
O O3C 0.99149(4) 0.53864(7) 1.12150(12) 0.0360(4) Uani d 1
H H3C 0.9710 0.5086 1.1105 0.054 Uiso calc 1
N N1C 0.95353(5) 0.41541(9) 1.10040(11) 0.0250(4) Uani d 1
N N2C 0.91419(5) 0.37916(9) 1.07685(12) 0.0275(4) Uani d 1
H H2C 0.9105 0.3322 1.0977 0.041 Uiso d 1
C C1C 1.07080(6) 0.38597(11) 1.17251(14) 0.0253(4) Uani d 1
C C2C 1.02955(6) 0.42148(10) 1.14246(13) 0.0230(4) Uani d 1
C C3C 1.02809(6) 0.50082(11) 1.14407(14) 0.0253(4) Uani d 1
C C4C 1.06635(6) 0.54419(11) 1.16983(15) 0.0304(5) Uani d 1
H H4C 1.0646 0.5969 1.1715 0.036 Uiso calc 1
C C5C 1.10493(6) 0.50989(11) 1.19177(14) 0.0270(4) Uani d 1
C C6C 0.98991(6) 0.37651(10) 1.11594(13) 0.0232(4) Uani d 1
C C7C 0.87613(6) 0.42396(11) 1.06602(14) 0.0245(4) Uani d 1
C C8C 0.83493(6) 0.39141(12) 1.08257(15) 0.0320(5) Uani d 1
H H8C 0.8333 0.3411 1.1028 0.038 Uiso calc 1
C C9C 0.79655(6) 0.43373(12) 1.06902(16) 0.0358(5) Uani d 1
H H9C 0.7693 0.4118 1.0811 0.043 Uiso calc 1
C C10C 0.79808(7) 0.50790(12) 1.03792(15) 0.0351(5) Uani d 1
H H10C 0.7721 0.5359 1.0280 0.042 Uiso calc 1
C C11C 0.83893(7) 0.54007(12) 1.02172(15) 0.0324(5) Uani d 1
H H11C 0.8403 0.5903 1.0010 0.039 Uiso calc 1
C C12C 0.87773(6) 0.49917(11) 1.03562(14) 0.0272(4) Uani d 1
H H12C 0.9049 0.5219 1.0247 0.033 Uiso calc 1
C C51C 1.14880(6) 0.54544(12) 1.21459(16) 0.0354(5) Uani d 1
H H51G 1.1679 0.5373 1.1616 0.053 Uiso calc 1
H H51H 1.1620 0.5230 1.2725 0.053 Uiso calc 1
H H51I 1.1450 0.5990 1.2244 0.053 Uiso calc 1
C C61C 0.98990(7) 0.29251(11) 1.10723(18) 0.0379(5) Uani d 1
H H61G 0.9784 0.2705 1.1646 0.057 Uiso calc 1
H H61H 1.0197 0.2749 1.0998 0.057 Uiso calc 1
H H61I 0.9716 0.2777 1.0516 0.057 Uiso calc 1

loop_
_atom_site_aniso_label
_atom_site_aniso_U_11
_atom_site_aniso_U_22
_atom_site_aniso_U_33
_atom_site_aniso_U_12
_atom_site_aniso_U_13
_atom_site_aniso_U_23
O1A 0.0283(7) 0.0266(8) 0.0535(10) -0.0037(6) -0.0020(7) 0.0060(7)
O2A 0.0202(7) 0.0350(9) 0.0836(13) -0.0030(7) 0.0003(7) 0.0046(8)
O3A 0.0231(7) 0.0312(8) 0.0674(11) -0.0024(6) 0.0066(7) 0.0023(8)
N1A 0.0252(8) 0.0251(9) 0.0311(10) -0.0036(7) -0.0018(7) 0.0001(7)
N2A 0.0251(9) 0.0242(9) 0.0511(12) -0.0035(7) -0.0001(8) -0.0045(8)
C1A 0.0261(10) 0.0288(11) 0.0365(12) -0.0021(9) -0.0030(9) 0.0044(9)
C2A 0.0226(9) 0.0260(10) 0.0243(10) -0.0031(8) -0.0011(8) 0.0010(8)
C3A 0.0230(10) 0.0307(11) 0.0315(12) -0.0026(9) 0.0000(8) 0.0020(9)
C4A 0.0288(11) 0.0305(11) 0.0413(13) 0.0043(9) 0.0036(9) 0.0031(10)
C5A 0.0344(11) 0.0286(11) 0.0354(12) 0.0024(9) -0.0003(9) 0.0042(9)
C6A 0.0234(9) 0.0287(11) 0.0239(10) -0.0019(8) -0.0020(8) -0.0012(8)
C7A 0.0284(10) 0.0290(11) 0.0335(12) -0.0052(9) 0.0006(9) 0.0002(9)
C8A 0.0313(11) 0.0265(11) 0.0455(14) 0.0012(9) -0.0039(9) 0.0030(10)
C9A 0.0443(13) 0.0261(11) 0.0536(15) -0.0092(10) -0.0031(11) 0.0038(11)
C10A 0.0395(13) 0.0414(14) 0.0671(18) -0.0181(11) 0.0125(12) -0.0008(12)
C11A 0.0386(13) 0.0454(15) 0.096(2) -0.0115(12) 0.0291(14) -0.0160(15)
C12A 0.0416(13) 0.0324(13) 0.0755(19) -0.0122(10) 0.0235(12) -0.0170(12)
C51A 0.0501(14) 0.0290(12) 0.0616(17) 0.0000(11) 0.0062(12) 0.0069(12)
C61A 0.0279(11) 0.0291(12) 0.0579(15) -0.0019(9) 0.0020(10) -0.0034(10)
O1B 0.0268(7) 0.0237(7) 0.0497(10) 0.0018(6) -0.0016(6) -0.0010(7)
O2B 0.0315(8) 0.0209(8) 0.0785(12) -0.0044(7) 0.0052(8) -0.0001(8)
O3B 0.0274(7) 0.0222(8) 0.0666(11) -0.0028(6) 0.0006(7) 0.0018(7)
N1B 0.0257(8) 0.0221(9) 0.0315(10) 0.0030(7) 0.0003(7) -0.0012(7)
N2B 0.0240(8) 0.0231(9) 0.0445(11) 0.0003(7) -0.0003(7) -0.0015(8)
C1B 0.0241(10) 0.0247(10) 0.0351(12) 0.0008(9) -0.0009(8) -0.0010(9)
C2B 0.0255(9) 0.0220(10) 0.0244(10) -0.0014(8) -0.0027(8) -0.0012(8)
C3B 0.0264(10) 0.0230(10) 0.0319(12) -0.0048(8) -0.0053(8) -0.0012(9)
C4B 0.0232(10) 0.0306(12) 0.0449(13) -0.0048(9) -0.0026(9) -0.0002(10)
C5B 0.0238(10) 0.0328(12) 0.0351(12) -0.0010(9) -0.0030(8) -0.0028(9)
C6B 0.0270(10) 0.0232(10) 0.0233(10) -0.0017(8) -0.0019(8) -0.0006(8)
C7B 0.0286(10) 0.0211(10) 0.0293(11) 0.0002(8) 0.0035(8) -0.0016(8)
C8B 0.0253(10) 0.0292(11) 0.0504(14) 0.0001(9) -0.0021(9) -0.0034(10)
C9B 0.0356(12) 0.0261(11) 0.0602(16) 0.0096(10) -0.0031(11) -0.0015(11)
C10B 0.0410(13) 0.0215(11) 0.0578(16) -0.0008(10) 0.0028(11) -0.0039(10)
C11B 0.0318(11) 0.0290(11) 0.0488(14) -0.0056(9) -0.0012(10) -0.0046(10)
C12B 0.0270(10) 0.0282(11) 0.0391(13) 0.0030(9) -0.0026(9) -0.0018(9)
C51B 0.0309(11) 0.0402(14) 0.0573(16) 0.0049(10) -0.0037(10) -0.0030(11)
C61B 0.0278(11) 0.0282(11) 0.0546(15) -0.0013(9) 0.0060(10) -0.0007(10)
O1C 0.0209(6) 0.0242(7) 0.0389(8) -0.0009(6) -0.0027(6) 0.0024(6)
O2C 0.0285(8) 0.0227(8) 0.0638(11) 0.0028(6) -0.0082(7) 0.0031(7)
O3C 0.0238(7) 0.0225(7) 0.0613(11) 0.0027(6) -0.0035(7) 0.0011(7)
N1C 0.0187(8) 0.0240(9) 0.0322(9) -0.0014(7) -0.0013(7) -0.0010(7)
N2C 0.0195(8) 0.0198(8) 0.0428(11) -0.0017(6) -0.0043(7) 0.0020(7)
C1C 0.0235(9) 0.0231(10) 0.0292(11) -0.0026(8) 0.0012(8) -0.0006(8)
C2C 0.0204(9) 0.0234(10) 0.0254(10) -0.0008(8) 0.0031(7) -0.0001(8)
C3C 0.0223(10) 0.0222(10) 0.0314(11) 0.0024(8) 0.0016(8) 0.0017(8)
C4C 0.0290(11) 0.0211(10) 0.0412(13) -0.0032(8) 0.0020(9) -0.0015(9)
C5C 0.0290(10) 0.0234(10) 0.0286(11) -0.0040(8) 0.0024(8) -0.0004(9)
C6C 0.0225(9) 0.0222(10) 0.0251(10) -0.0010(8) 0.0016(8) -0.0001(8)
C7C 0.0213(9) 0.0236(10) 0.0282(11) 0.0010(8) -0.0033(8) -0.0042(8)
C8C 0.0262(10) 0.0278(11) 0.0415(13) -0.0039(9) -0.0018(9) -0.0008(9)
C9C 0.0217(10) 0.0383(13) 0.0470(14) -0.0044(9) -0.0026(9) -0.0048(10)
C10C 0.0259(10) 0.0370(12) 0.0414(13) 0.0090(9) -0.0083(9) -0.0072(10)
C11C 0.0350(11) 0.0257(11) 0.0359(12) 0.0053(9) -0.0065(9) -0.0012(9)
C12C 0.0246(10) 0.0245(10) 0.0323(11) -0.0026(8) -0.0024(8) -0.0012(9)
C51C 0.0286(11) 0.0349(12) 0.0421(13) -0.0081(9) -0.0042(9) 0.0015(10)
C61C 0.0264(11) 0.0239(11) 0.0630(16) 0.0001(9) -0.0030(10) -0.0057(10)

loop_
_atom_type_symbol
_atom_type_description
_atom_type_scat_dispersion_real
_atom_type_scat_dispersion_imag
_atom_type_scat_source
C C 0.0033 0.0016 'International Tables Vol C Tables 4.2.6.8 and 6.1.1.4'
H H 0.0000 0.0000 'International Tables Vol C Tables 4.2.6.8 and 6.1.1.4'
N N 0.0061 0.0033 'International Tables Vol C Tables 4.2.6.8 and 6.1.1.4'
O O 0.0106 0.0060 'International Tables Vol C Tables 4.2.6.8 and 6.1.1.4'

loop_
_geom_angle_atom_site_label_1
_geom_angle_atom_site_label_2
_geom_angle_atom_site_label_3
_geom_angle
C5A O1A C1A 122.99(16)
C3A O3A H3A 109.5
C6A N1A N2A 120.67(16)
N1A N2A C7A 118.33(16)
N1A N2A H2A 124.1
C7A N2A H2A 117.4
O2A C1A O1A 113.30(17)
O2A C1A C2A 128.92(19)
O1A C1A C2A 117.78(17)
C3A C2A C1A 117.67(18)
C3A C2A C6A 121.33(17)
C1A C2A C6A 120.98(17)
O3A C3A C2A 122.79(18)
O3A C3A C4A 116.01(17)
C2A C3A C4A 121.20(18)
C5A C4A C3A 119.67(19)
C5A C4A H4A 120.2
C3A C4A H4A 120.2
C4A C5A O1A 120.67(19)
C4A C5A C51A 127.8(2)
O1A C5A C51A 111.53(18)
N1A C6A C2A 114.80(17)
N1A C6A C61A 121.34(18)
C2A C6A C61A 123.85(17)
C12A C7A C8A 118.87(19)
C12A C7A N2A 122.85(19)
C8A C7A N2A 118.28(18)
C9A C8A C7A 119.7(2)
C9A C8A H8A 120.1
C7A C8A H8A 120.1
C10A C9A C8A 121.3(2)
C10A C9A H9A 119.4
C8A C9A H9A 119.4
C11A C10A C9A 118.7(2)
C11A C10A H10A 120.7
C9A C10A H10A 120.7
C10A C11A C12A 121.4(2)
C10A C11A H11A 119.3
C12A C11A H11A 119.3
C11A C12A C7A 120.1(2)
C11A C12A H12A 120.0
C7A C12A H12A 120.0
C5A C51A H51A 109.5
C5A C51A H51B 109.5
H51A C51A H51B 109.5
C5A C51A H51C 109.5
H51A C51A H51C 109.5
H51B C51A H51C 109.5
C6A C61A H61A 109.5
C6A C61A H61B 109.5
H61A C61A H61B 109.5
C6A C61A H61C 109.5
H61A C61A H61C 109.5
H61B C61A H61C 109.5
C5B O1B C1B 122.75(15)
C3B O3B H3B 109.5
C6B N1B N2B 121.79(16)
N1B N2B C7B 115.71(15)
N1B N2B H2B 117.2
C7B N2B H2B 115.3
O2B C1B O1B 113.71(17)
O2B C1B C2B 128.52(18)
O1B C1B C2B 117.77(16)
C3B C2B C1B 117.97(17)
C3B C2B C6B 120.79(17)
C1B C2B C6B 121.21(17)
O3B C3B C2B 122.47(18)
O3B C3B C4B 117.34(17)
C2B C3B C4B 120.19(18)
C5B C4B C3B 120.34(19)
C5B C4B H4B 119.8
C3B C4B H4B 119.8
C4B C5B O1B 120.80(18)
C4B C5B C51B 126.72(19)
O1B C5B C51B 112.47(18)
N1B C6B C2B 114.76(17)
N1B C6B C61B 120.29(17)
C2B C6B C61B 124.95(17)
C8B C7B C12B 119.23(18)
C8B C7B N2B 118.78(17)
C12B C7B N2B 121.92(17)
C9B C8B C7B 119.98(19)
C9B C8B H8B 120.0
C7B C8B H8B 120.0
C8B C9B C10B 120.8(2)
C8B C9B H9B 119.6
C10B C9B H9B 119.6
C11B C10B C9B 119.1(2)
C11B C10B H10B 120.4
C9B C10B H10B 120.4
C10B C11B C12B 121.2(2)
C10B C11B H11B 119.4
C12B C11B H11B 119.4
C11B C12B C7B 119.71(19)
C11B C12B H12B 120.1
C7B C12B H12B 120.1
C5B C51B H51D 109.5
C5B C51B H51E 109.5
H51D C51B H51E 109.5
C5B C51B H51F 109.5
H51D C51B H51F 109.5
H51E C51B H51F 109.5
C6B C61B H61D 109.5
C6B C61B H61E 109.5
H61D C61B H61E 109.5
C6B C61B H61F 109.5
H61D C61B H61F 109.5
H61E C61B H61F 109.5
C5C O1C C1C 123.14(14)
C3C O3C H3C 109.5
C6C N1C N2C 120.41(15)
N1C N2C C7C 117.36(15)
N1C N2C H2C 118.6
C7C N2C H2C 116.7
O2C C1C O1C 113.59(16)
O2C C1C C2C 128.63(17)
O1C C1C C2C 117.78(16)
C3C C2C C1C 117.27(16)
C3C C2C C6C 121.20(16)
C1C C2C C6C 121.46(17)
O3C C3C C2C 121.98(17)
O3C C3C C4C 116.86(17)
C2C C3C C4C 121.16(17)
C5C C4C C3C 120.34(18)
C5C C4C H4C 119.8
C3C C4C H4C 119.8
C4C C5C O1C 120.07(17)
C4C C5C C51C 128.09(19)
O1C C5C C51C 111.83(16)
N1C C6C C2C 115.30(16)
N1C C6C C61C 120.92(16)
C2C C6C C61C 123.78(16)
C12C C7C N2C 122.11(17)
C12C C7C C8C 118.92(17)
N2C C7C C8C 118.91(17)
C9C C8C C7C 120.1(2)
C9C C8C H8C 119.9
C7C C8C H8C 119.9
C10C C9C C8C 120.96(19)
C10C C9C H9C 119.5
C8C C9C H9C 119.5
C9C C10C C11C 118.81(19)
C9C C10C H10C 120.6
C11C C10C H10C 120.6
C12C C11C C10C 121.3(2)
C12C C11C H11C 119.4
C10C C11C H11C 119.4
C11C C12C C7C 119.90(18)
C11C C12C H12C 120.1
C7C C12C H12C 120.1
C5C C51C H51G 109.5
C5C C51C H51H 109.5
H51G C51C H51H 109.5
C5C C51C H51I 109.5
H51G C51C H51I 109.5
H51H C51C H51I 109.5
C6C C61C H61G 109.5
C6C C61C H61H 109.5
H61G C61C H61H 109.5
C6C C61C H61I 109.5
H61G C61C H61I 109.5
H61H C61C H61I 109.5

loop_
_geom_bond_atom_site_label_1
_geom_bond_atom_site_label_2
_geom_bond_distance
O1A C5A 1.360(2)
O1A C1A 1.387(2)
O2A C1A 1.216(2)
O3A C3A 1.315(2)
O3A H3A 0.8200
N1A C6A 1.294(2)
N1A N2A 1.356(2)
N2A C7A 1.394(2)
N2A H2A 0.9064
C1A C2A 1.425(3)
C2A C3A 1.393(3)
C2A C6A 1.466(3)
C3A C4A 1.417(3)
C4A C5A 1.323(3)
C4A H4A 0.9300
C5A C51A 1.477(3)
C6A C61A 1.495(3)
C7A C12A 1.381(3)
C7A C8A 1.388(3)
C8A C9A 1.379(3)
C8A H8A 0.9300
C9A C10A 1.371(3)
C9A H9A 0.9300
C10A C11A 1.364(3)
C10A H10A 0.9300
C11A C12A 1.377(3)
C11A H11A 0.9300
C12A H12A 0.9300
C51A H51A 0.9600
C51A H51B 0.9600
C51A H51C 0.9600
C61A H61A 0.9600
C61A H61B 0.9600
C61A H61C 0.9600
O1B C5B 1.364(2)
O1B C1B 1.395(2)
O2B C1B 1.213(2)
O3B C3B 1.291(2)
O3B H3B 0.8200
N1B C6B 1.298(2)
N1B N2B 1.377(2)
N2B C7B 1.395(2)
N2B H2B 0.8876
C1B C2B 1.425(3)
C2B C3B 1.410(3)
C2B C6B 1.456(3)
C3B C4B 1.424(3)
C4B C5B 1.319(3)
C4B H4B 0.9300
C5B C51B 1.488(3)
C6B C61B 1.490(3)
C7B C8B 1.387(3)
C7B C12B 1.389(3)
C8B C9B 1.374(3)
C8B H8B 0.9300
C9B C10B 1.379(3)
C9B H9B 0.9300
C10B C11B 1.369(3)
C10B H10B 0.9300
C11B C12B 1.376(3)
C11B H11B 0.9300
C12B H12B 0.9300
C51B H51D 0.9600
C51B H51E 0.9600
C51B H51F 0.9600
C61B H61D 0.9600
C61B H61E 0.9600
C61B H61F 0.9600
O1C C5C 1.358(2)
O1C C1C 1.393(2)
O2C C1C 1.211(2)
O3C C3C 1.312(2)
O3C H3C 0.8200
N1C C6C 1.301(2)
N1C N2C 1.371(2)
N2C C7C 1.393(2)
N2C H2C 0.8836
C1C C2C 1.434(2)
C2C C3C 1.397(3)
C2C C6C 1.464(2)
C3C C4C 1.413(3)
C4C C5C 1.332(3)
C4C H4C 0.9300
C5C C51C 1.482(3)
C6C C61C 1.483(3)
C7C C12C 1.389(3)
C7C C8C 1.395(3)
C8C C9C 1.380(3)
C8C H8C 0.9300
C9C C10C 1.375(3)
C9C H9C 0.9300
C10C C11C 1.381(3)
C10C H10C 0.9300
C11C C12C 1.378(3)
C11C H11C 0.9300
C12C H12C 0.9300
C51C H51G 0.9600
C51C H51H 0.9600
C51C H51I 0.9600
C61C H61G 0.9600
C61C H61H 0.9600
C61C H61I 0.9600

loop_
_geom_hbond_atom_site_label_D
_geom_hbond_atom_site_label_H
_geom_hbond_atom_site_label_A
_geom_hbond_site_symmetry_A
_geom_hbond_distance_DH
_geom_hbond_distance_HA
_geom_hbond_distance_DA
_geom_hbond_angle_DHA
O3A H3A N1A . 0.82 1.74 2.469(2) 147.0
O3B H3B N1B . 0.82 1.71 2.448(2) 148.0
N2A H2A O2C 5_757 0.91 2.20 3.099(2) 169.5
N2B H2B O2A 5_757 0.89 2.13 2.994(2) 164.6
O3C H3C N1C . 0.82 1.73 2.462(2) 148.2
N2C H2C O2B . 0.88 2.19 3.028(2) 157.3
C8B H8B O1A 5_757 0.93 2.53 3.438(2) 165
C8C H8C O1B . 0.93 2.58 3.473(2) 162
C10A H10A O3B 7_647 0.93 2.58 3.294(3) 134
C51A H51B Cg4 6_555 0.96 2.84 3.729(3) 154
C51B H51F Cg2 6_555 0.96 2.62 3.436(3) 143
C51C H51G Cg6 5_767 0.96 2.95 3.729(2) 139
C51C H51H Cg6 2_757 0.96 2.62 3.516(2) 156

_cod_database_fobs_code 1543278
